data_2233590
loop_
_publ_author_name
'Banu, Noor Afshan'
'Bheema Raju, V.'

_publ_section_title
;
 Ethyl
 2-(4-carboxybenzylidene)-7-methyl-3-oxo-5-phenyl-2,3-dihydro-5<i>H</i>-thiazolo[3,2-<i>a</i>]pyrimidine-6-carboxylate--<i>N</i>,<i>N</i>-dimethylformamide
 (1/1)
;
_journal_coeditor_code PV2495
_journal_issue 2
_journal_name_full 'Acta Crystallographica Section E'
_journal_page_first o441
_journal_paper_doi 10.1107/S1600536812000050
_journal_volume 68
_journal_year 2012
_chemical_formula_iupac 'C24 H20 N2 O5 S, C3 H7 N O'
_chemical_formula_moiety 'C24 H20 N2 O5 S, C3 H7 N O'
_chemical_formula_sum 'C27 H27 N3 O6 S'
_chemical_formula_weight 521.58
_chemical_name_systematic
;
Ethyl 2-(4-carboxybenzylidene)-7-methyl-3-oxo-5-phenyl-2,3-dihydro-5<i>H</i>-
thiazolo[3,2-<i>a</i>]pyrimidine-6-carboxylate--<i>N</i>,<i>N</i>-
dimethylformamide (1/1)
;
_space_group_IT_number 2
_symmetry_cell_setting triclinic
_symmetry_space_group_name_Hall '-P 1'
_symmetry_space_group_name_H-M 'P -1'
_atom_sites_solution_hydrogens geom
_atom_sites_solution_primary direct
_atom_sites_solution_secondary difmap
_cell_angle_alpha 71.799(2)
_cell_angle_beta 78.753(2)
_cell_angle_gamma 86.488(2)
_cell_formula_units_Z 2
_cell_length_a 8.4146(4)
_cell_length_b 12.0699(5)
_cell_length_c 14.0185(6)
_cell_measurement_reflns_used 5788
_cell_measurement_temperature 296(2)
_cell_measurement_theta_max 27.00
_cell_measurement_theta_min 1.56
_cell_volume 1326.56(10)
_computing_cell_refinement 'SAINT-Plus (Bruker, 1998)'
_computing_data_collection 'SMART (Bruker, 1998)'
_computing_data_reduction 'SAINT-Plus (Bruker, 1998)'
_computing_molecular_graphics 'ORTEP-3 (Farrugia, 1997) and CAMERON (Watkin <i>et al.</i>, 1996)'
_computing_publication_material 'WinGX (Farrugia, 1999)'
_computing_structure_refinement 'SHELXL97 (Sheldrick, 2008)'
_computing_structure_solution 'SHELXS97 (Sheldrick, 2008)'
_diffrn_ambient_temperature 296(2)
_diffrn_measured_fraction_theta_full 0.998
_diffrn_measured_fraction_theta_max 0.998
_diffrn_measurement_device_type 'Bruker SMART APEX CCD detector'
_diffrn_measurement_method '\w scans'
_diffrn_radiation_monochromator graphite
_diffrn_radiation_source 'fine-focus sealed tube'
_diffrn_radiation_type MoK\a
_diffrn_radiation_wavelength 0.71073
_diffrn_reflns_av_R_equivalents 0.0328
_diffrn_reflns_av_sigmaI/netI 0.0390
_diffrn_reflns_limit_h_max 8
_diffrn_reflns_limit_h_min -10
_diffrn_reflns_limit_k_max 14
_diffrn_reflns_limit_k_min -15
_diffrn_reflns_limit_l_max 17
_diffrn_reflns_limit_l_min -17
_diffrn_reflns_number 23685
_diffrn_reflns_theta_full 27.00
_diffrn_reflns_theta_max 27.00
_diffrn_reflns_theta_min 1.56
_exptl_absorpt_coefficient_mu 0.168
_exptl_absorpt_correction_T_max 0.9753
_exptl_absorpt_correction_T_min 0.9672
_exptl_absorpt_correction_type multi-scan
_exptl_absorpt_process_details '(SADABS; Bruker, 1998)'
_exptl_crystal_colour yellow
_exptl_crystal_density_diffrn 1.306
_exptl_crystal_density_method 'not measured'
_exptl_crystal_description block
_exptl_crystal_F_000 548
_exptl_crystal_size_max 0.20
_exptl_crystal_size_mid 0.20
_exptl_crystal_size_min 0.15
_refine_diff_density_max 0.388
_refine_diff_density_min -0.289
_refine_ls_extinction_method none
_refine_ls_goodness_of_fit_ref 1.041
_refine_ls_hydrogen_treatment constr
_refine_ls_matrix_type full
_refine_ls_number_parameters 339
_refine_ls_number_reflns 5788
_refine_ls_number_restraints 0
_refine_ls_restrained_S_all 1.041
_refine_ls_R_factor_all 0.0990
_refine_ls_R_factor_gt 0.0575
_refine_ls_shift/su_max 0.000
_refine_ls_shift/su_mean 0.000
_refine_ls_structure_factor_coef Fsqd
_refine_ls_weighting_details 'calc w=1/[\s^2^(Fo^2^)+(0.1030P)^2^] where P=(Fo^2^+2Fc^2^)/3'
_refine_ls_weighting_scheme calc
_refine_ls_wR_factor_gt 0.1607
_refine_ls_wR_factor_ref 0.1781
_reflns_number_gt 3560
_reflns_number_total 5788
_reflns_threshold_expression I>2\s(I)'
_cod_data_source_file pv2495.cif
_cod_data_source_block I
_cod_database_code 2233590
_cod_database_fobs_code 2233590

loop_
_symmetry_equiv_pos_as_xyz
'x, y, z'
'-x, -y, -z'

loop_
_atom_site_type_symbol
_atom_site_label
_atom_site_fract_x
_atom_site_fract_y
_atom_site_fract_z
_atom_site_U_iso_or_equiv
_atom_site_adp_type
_atom_site_calc_flag
_atom_site_refinement_flags
_atom_site_occupancy
_atom_site_symmetry_multiplicity
N N22 0.6187(3) 0.93566(19) 0.32137(16) 0.0806(6) Uani d . 1 1
C C81 0.4744(4) 0.9872(3) 0.3273(2) 0.0860(8) Uani d . 1 1
H H81 0.4495 1.0414 0.2685 0.103 Uiso calc R 1 1
C C82 0.7324(4) 0.9640(3) 0.2250(2) 0.1124(11) Uani d . 1 1
H H82A 0.6825 1.0170 0.1725 0.169 Uiso calc R 1 1
H H82B 0.7631 0.8939 0.2074 0.169 Uiso calc R 1 1
H H82C 0.8270 0.9997 0.2315 0.169 Uiso calc R 1 1
C C83 0.6722(5) 0.8554(3) 0.4099(3) 0.1303(14) Uani d . 1 1
H H83A 0.6222 0.8755 0.4699 0.195 Uiso calc R 1 1
H H83B 0.7878 0.8600 0.4014 0.195 Uiso calc R 1 1
H H83C 0.6420 0.7774 0.4170 0.195 Uiso calc R 1 1
O O11 0.3700(2) 0.96682(18) 0.40786(15) 0.1004(6) Uani d . 1 1
S S1 0.30622(7) 0.34995(5) 0.35943(4) 0.0618(2) Uani d . 1 1
N N1 0.1227(2) 0.48407(14) 0.24302(12) 0.0505(4) Uani d . 1 1
N N2 0.0013(2) 0.40960(16) 0.41686(12) 0.0610(5) Uani d . 1 1
O O1 -0.29300(18) 0.64562(14) 0.17146(12) 0.0718(5) Uani d . 1 1
O O2 -0.4299(2) 0.5986(2) 0.33005(16) 0.1173(8) Uani d . 1 1
O O3 0.27644(19) 0.52114(14) 0.08332(11) 0.0702(5) Uani d . 1 1
O O5 1.2299(2) 0.16084(16) 0.22813(13) 0.0837(5) Uani d . 1 1
O O4 1.0939(2) 0.07417(16) 0.38392(13) 0.0839(5) Uani d . 1 1
H H4 1.1835 0.0469 0.3928 0.126 Uiso calc R 1 1
C C1 0.5294(3) 0.38515(19) 0.17748(16) 0.0588(6) Uani d . 1 1
H H1 0.5440 0.4212 0.1073 0.071 Uiso calc R 1 1
C C2 0.3822(3) 0.40097(18) 0.22858(15) 0.0538(5) Uani d . 1 1
C C3 0.2609(3) 0.47380(18) 0.17423(15) 0.0536(5) Uani d . 1 1
C C4 0.1213(3) 0.42052(18) 0.34338(15) 0.0527(5) Uani d . 1 1
C C5 -0.0051(2) 0.56909(17) 0.21469(15) 0.0514(5) Uani d . 1 1
H H5 -0.0318 0.5646 0.1510 0.062 Uiso calc R 1 1
C C6 -0.1543(3) 0.53676(19) 0.29785(16) 0.0562(5) Uani d . 1 1
C C7 -0.1450(3) 0.46191(19) 0.39185(15) 0.0579(6) Uani d . 1 1
C C8 -0.2833(3) 0.4227(2) 0.47932(17) 0.0775(7) Uani d . 1 1
H H8A -0.2833 0.4658 0.5264 0.116 Uiso calc R 1 1
H H8B -0.2722 0.3410 0.5135 0.116 Uiso calc R 1 1
H H8C -0.3834 0.4361 0.4543 0.116 Uiso calc R 1 1
C C9 -0.3069(3) 0.5942(2) 0.27206(18) 0.0668(6) Uani d . 1 1
C C10 -0.4341(3) 0.7095(2) 0.1380(2) 0.0848(8) Uani d . 1 1
H H10A -0.4629 0.7697 0.1708 0.102 Uiso calc R 1 1
H H10B -0.5257 0.6572 0.1556 0.102 Uiso calc R 1 1
C C11 -0.3925(5) 0.7620(4) 0.0270(3) 0.1493(17) Uani d . 1 1
H H11A -0.2973 0.8093 0.0103 0.224 Uiso calc R 1 1
H H11B -0.4809 0.8097 0.0030 0.224 Uiso calc R 1 1
H H11C -0.3721 0.7015 -0.0049 0.224 Uiso calc R 1 1
C C12 0.6698(3) 0.32199(18) 0.21211(15) 0.0565(5) Uani d . 1 1
C C13 0.6715(3) 0.2478(2) 0.31156(17) 0.0687(6) Uani d . 1 1
H H13 0.5766 0.2368 0.3602 0.082 Uiso calc R 1 1
C C14 0.8092(3) 0.1918(2) 0.33831(17) 0.0662(6) Uani d . 1 1
H H14 0.8070 0.1426 0.4045 0.079 Uiso calc R 1 1
C C15 0.9529(3) 0.20750(18) 0.26740(16) 0.0575(5) Uani d . 1 1
C C16 0.9541(3) 0.2815(2) 0.16903(16) 0.0626(6) Uani d . 1 1
H H16 1.0498 0.2931 0.1210 0.075 Uiso calc R 1 1
C C17 0.8164(3) 0.3372(2) 0.14224(16) 0.0631(6) Uani d . 1 1
H H17 0.8198 0.3865 0.0760 0.076 Uiso calc R 1 1
C C18 1.1052(3) 0.1454(2) 0.29103(18) 0.0642(6) Uani d . 1 1
C C19 0.0875(3) 0.7233(2) 0.2777(2) 0.0732(7) Uani d . 1 1
H H19 0.0673 0.6714 0.3436 0.088 Uiso calc R 1 1
C C20 0.1494(4) 0.8341(2) 0.2594(3) 0.0925(9) Uani d . 1 1
H H20 0.1719 0.8557 0.3136 0.111 Uiso calc R 1 1
C C21 0.1769(3) 0.9101(3) 0.1647(3) 0.0941(9) Uani d . 1 1
H H21 0.2184 0.9836 0.1536 0.113 Uiso calc R 1 1
C C22 0.1446(4) 0.8801(2) 0.0860(3) 0.0948(9) Uani d . 1 1
H H22 0.1636 0.9335 0.0207 0.114 Uiso calc R 1 1
C C23 0.0835(3) 0.7708(2) 0.10042(18) 0.0736(7) Uani d . 1 1
H H123 0.0609 0.7513 0.0453 0.088 Uiso calc R 1 1
C C24 0.0565(2) 0.69169(18) 0.19627(16) 0.0563(5) Uani d . 1 1

loop_
_atom_site_aniso_label
_atom_site_aniso_U_11
_atom_site_aniso_U_22
_atom_site_aniso_U_33
_atom_site_aniso_U_12
_atom_site_aniso_U_13
_atom_site_aniso_U_23
N22 0.0713(15) 0.0885(15) 0.0760(14) 0.0075(11) -0.0098(11) -0.0205(12)
C81 0.0765(19) 0.099(2) 0.0758(18) 0.0023(16) -0.0131(15) -0.0185(15)
C82 0.096(2) 0.136(3) 0.093(2) -0.003(2) 0.0108(18) -0.035(2)
C83 0.138(3) 0.138(3) 0.092(2) 0.052(2) -0.030(2) -0.007(2)
O11 0.0815(14) 0.1229(17) 0.0802(13) 0.0172(11) -0.0075(11) -0.0152(11)
S1 0.0619(4) 0.0721(4) 0.0442(3) 0.0072(3) -0.0036(2) -0.0126(3)
N1 0.0504(10) 0.0541(10) 0.0437(9) 0.0008(8) -0.0037(7) -0.0136(7)
N2 0.0576(12) 0.0769(13) 0.0442(10) -0.0033(9) 0.0006(8) -0.0182(9)
O1 0.0460(9) 0.0916(12) 0.0690(10) 0.0024(8) -0.0089(7) -0.0137(8)
O2 0.0598(12) 0.172(2) 0.0863(13) 0.0252(12) 0.0123(10) -0.0116(13)
O3 0.0627(10) 0.0922(12) 0.0420(8) 0.0120(8) 0.0000(7) -0.0091(8)
O5 0.0639(11) 0.1041(14) 0.0731(11) 0.0089(9) -0.0061(9) -0.0185(9)
O4 0.0758(12) 0.0851(12) 0.0725(11) 0.0157(10) -0.0111(9) -0.0025(9)
C1 0.0627(14) 0.0618(13) 0.0480(11) 0.0066(10) -0.0040(10) -0.0163(10)
C2 0.0579(13) 0.0552(12) 0.0446(11) 0.0009(10) -0.0025(9) -0.0144(9)
C3 0.0528(12) 0.0596(13) 0.0449(11) 0.0011(9) -0.0006(9) -0.0167(10)
C4 0.0566(13) 0.0578(13) 0.0428(11) -0.0036(10) -0.0052(9) -0.0162(9)
C5 0.0454(11) 0.0616(13) 0.0460(10) -0.0023(9) -0.0043(9) -0.0170(9)
C6 0.0476(12) 0.0684(14) 0.0536(12) -0.0072(10) -0.0014(9) -0.0234(11)
C7 0.0493(13) 0.0750(15) 0.0512(12) -0.0068(10) -0.0005(9) -0.0260(11)
C8 0.0581(15) 0.111(2) 0.0544(13) -0.0087(13) 0.0049(11) -0.0200(13)
C9 0.0487(13) 0.0808(16) 0.0644(14) -0.0059(11) -0.0017(11) -0.0171(12)
C10 0.0514(15) 0.0922(19) 0.099(2) 0.0032(13) -0.0153(13) -0.0124(16)
C11 0.096(3) 0.213(4) 0.095(2) 0.045(3) -0.021(2) 0.009(3)
C12 0.0574(13) 0.0597(13) 0.0496(11) 0.0056(10) -0.0006(10) -0.0197(10)
C13 0.0628(15) 0.0707(15) 0.0581(13) 0.0114(11) 0.0076(11) -0.0127(11)
C14 0.0710(16) 0.0635(14) 0.0541(13) 0.0105(11) -0.0035(11) -0.0111(11)
C15 0.0604(14) 0.0545(13) 0.0604(13) 0.0045(10) -0.0100(10) -0.0232(10)
C16 0.0619(14) 0.0734(15) 0.0491(12) 0.0004(11) 0.0002(10) -0.0205(11)
C17 0.0643(15) 0.0748(15) 0.0456(11) 0.0054(11) -0.0046(10) -0.0161(10)
C18 0.0657(16) 0.0651(15) 0.0643(14) 0.0028(11) -0.0126(12) -0.0238(12)
C19 0.0745(17) 0.0701(16) 0.0810(17) -0.0003(12) -0.0282(13) -0.0235(13)
C20 0.094(2) 0.0787(19) 0.121(3) -0.0065(16) -0.0330(19) -0.0448(19)
C21 0.079(2) 0.0646(18) 0.132(3) -0.0110(14) 0.0014(18) -0.0317(19)
C22 0.101(2) 0.0659(18) 0.091(2) -0.0015(15) 0.0207(17) -0.0094(15)
C23 0.0810(17) 0.0666(16) 0.0605(14) -0.0029(13) 0.0094(12) -0.0148(12)
C24 0.0385(11) 0.0596(13) 0.0665(13) 0.0034(9) -0.0004(9) -0.0197(11)

loop_
_atom_type_symbol
_atom_type_description
_atom_type_scat_dispersion_real
_atom_type_scat_dispersion_imag
_atom_type_scat_source
C C 0.0033 0.0016 'International Tables Vol C Tables 4.2.6.8 and 6.1.1.4'
H H 0.0000 0.0000 'International Tables Vol C Tables 4.2.6.8 and 6.1.1.4'
N N 0.0061 0.0033 'International Tables Vol C Tables 4.2.6.8 and 6.1.1.4'
O O 0.0106 0.0060 'International Tables Vol C Tables 4.2.6.8 and 6.1.1.4'
S S 0.1246 0.1234 'International Tables Vol C Tables 4.2.6.8 and 6.1.1.4'

loop_
_geom_angle_atom_site_label_1
_geom_angle_atom_site_label_2
_geom_angle_atom_site_label_3
_geom_angle
C81 N22 C83 122.3(3)
C81 N22 C82 120.1(2)
C83 N22 C82 117.5(3)
O11 C81 N22 123.6(3)
O11 C81 H81 118.2
N22 C81 H81 118.2
N22 C82 H82A 109.5
N22 C82 H82B 109.5
H82A C82 H82B 109.5
N22 C82 H82C 109.5
H82A C82 H82C 109.5
H82B C82 H82C 109.5
N22 C83 H83A 109.5
N22 C83 H83B 109.5
H83A C83 H83B 109.5
N22 C83 H83C 109.5
H83A C83 H83C 109.5
H83B C83 H83C 109.5
C2 S1 C4 91.62(10)
C4 N1 C3 115.96(18)
C4 N1 C5 120.81(16)
C3 N1 C5 122.69(16)
C4 N2 C7 116.87(17)
C9 O1 C10 115.94(19)
C18 O4 H4 109.5
C2 C1 C12 131.4(2)
C2 C1 H1 114.3
C12 C1 H1 114.3
C1 C2 C3 120.46(19)
C1 C2 S1 128.94(18)
C3 C2 S1 110.56(14)
O3 C3 N1 123.1(2)
O3 C3 C2 126.56(19)
N1 C3 C2 110.27(17)
N2 C4 N1 125.9(2)
N2 C4 S1 122.68(16)
N1 C4 S1 111.41(15)
N1 C5 C6 108.64(16)
N1 C5 C24 109.51(16)
C6 C5 C24 113.05(16)
N1 C5 H5 108.5
C6 C5 H5 108.5
C24 C5 H5 108.5
C7 C6 C9 122.49(19)
C7 C6 C5 121.1(2)
C9 C6 C5 116.33(19)
C6 C7 N2 122.32(18)
C6 C7 C8 126.0(2)
N2 C7 C8 111.64(19)
C7 C8 H8A 109.5
C7 C8 H8B 109.5
H8A C8 H8B 109.5
C7 C8 H8C 109.5
H8A C8 H8C 109.5
H8B C8 H8C 109.5
O2 C9 O1 121.6(2)
O2 C9 C6 127.1(2)
O1 C9 C6 111.30(19)
O1 C10 C11 107.4(2)
O1 C10 H10A 110.2
C11 C10 H10A 110.2
O1 C10 H10B 110.2
C11 C10 H10B 110.2
H10A C10 H10B 108.5
C10 C11 H11A 109.5
C10 C11 H11B 109.5
H11A C11 H11B 109.5
C10 C11 H11C 109.5
H11A C11 H11C 109.5
H11B C11 H11C 109.5
C17 C12 C13 117.0(2)
C17 C12 C1 117.96(19)
C13 C12 C1 125.00(19)
C14 C13 C12 121.4(2)
C14 C13 H13 119.3
C12 C13 H13 119.3
C13 C14 C15 120.5(2)
C13 C14 H14 119.8
C15 C14 H14 119.8
C16 C15 C14 119.0(2)
C16 C15 C18 118.1(2)
C14 C15 C18 122.9(2)
C17 C16 C15 120.5(2)
C17 C16 H16 119.7
C15 C16 H16 119.7
C16 C17 C12 121.5(2)
C16 C17 H17 119.2
C12 C17 H17 119.2
O5 C18 O4 123.2(2)
O5 C18 C15 121.9(2)
O4 C18 C15 114.9(2)
C24 C19 C20 119.0(3)
C24 C19 H19 120.5
C20 C19 H19 120.5
C21 C20 C19 120.8(3)
C21 C20 H20 119.6
C19 C20 H20 119.6
C22 C21 C20 120.2(3)
C22 C21 H21 119.9
C20 C21 H21 119.9
C21 C22 C23 121.0(3)
C21 C22 H22 119.5
C23 C22 H22 119.5
C24 C23 C22 119.6(3)
C24 C23 H123 120.2
C22 C23 H123 120.2
C23 C24 C19 119.3(2)
C23 C24 C5 121.2(2)
C19 C24 C5 119.48(19)

loop_
_geom_bond_atom_site_label_1
_geom_bond_atom_site_label_2
_geom_bond_distance
N22 C81 1.330(3)
N22 C83 1.447(3)
N22 C82 1.450(3)
C81 O11 1.254(3)
C81 H81 0.9300
C82 H82A 0.9600
C82 H82B 0.9600
C82 H82C 0.9600
C83 H83A 0.9600
C83 H83B 0.9600
C83 H83C 0.9600
S1 C2 1.743(2)
S1 C4 1.747(2)
N1 C4 1.374(2)
N1 C3 1.384(2)
N1 C5 1.464(3)
N2 C4 1.274(3)
N2 C7 1.404(3)
O1 C9 1.336(3)
O1 C10 1.451(3)
O2 C9 1.194(3)
O3 C3 1.207(2)
O5 C18 1.214(3)
O4 C18 1.306(3)
O4 H4 0.8200
C1 C2 1.339(3)
C1 C12 1.447(3)
C1 H1 0.9300
C2 C3 1.473(3)
C5 C6 1.514(3)
C5 C24 1.526(3)
C5 H5 0.9800
C6 C7 1.359(3)
C6 C9 1.475(3)
C7 C8 1.493(3)
C8 H8A 0.9600
C8 H8B 0.9600
C8 H8C 0.9600
C10 C11 1.463(4)
C10 H10A 0.9700
C10 H10B 0.9700
C11 H11A 0.9600
C11 H11B 0.9600
C11 H11C 0.9600
C12 C17 1.399(3)
C12 C13 1.404(3)
C13 C14 1.363(3)
C13 H13 0.9300
C14 C15 1.388(3)
C14 H14 0.9300
C15 C16 1.388(3)
C15 C18 1.486(3)
C16 C17 1.362(3)
C16 H16 0.9300
C17 H17 0.9300
C19 C24 1.384(3)
C19 C20 1.395(3)
C19 H19 0.9300
C20 C21 1.343(4)
C20 H20 0.9300
C21 C22 1.342(4)
C21 H21 0.9300
C22 C23 1.387(4)
C22 H22 0.9300
C23 C24 1.369(3)
C23 H123 0.9300

loop_
_geom_hbond_atom_site_label_D
_geom_hbond_atom_site_label_H
_geom_hbond_atom_site_label_A
_geom_hbond_site_symmetry_A
_geom_hbond_distance_DH
_geom_hbond_distance_HA
_geom_hbond_distance_DA
_geom_hbond_angle_DHA
C81 H81 O5 1_465 0.930 2.320 3.053(3) 135
O4 H4 O11 1_645 0.820 1.805 2.618(3) 170
C17 H17 O3 2_665 0.930 2.434 3.310(3) 157

loop_
_geom_torsion_atom_site_label_1
_geom_torsion_atom_site_label_2
_geom_torsion_atom_site_label_3
_geom_torsion_atom_site_label_4
_geom_torsion
C83 N22 C81 O11 -3.7(5)
C82 N22 C81 O11 179.8(3)
C12 C1 C2 C3 177.9(2)
C12 C1 C2 S1 0.5(4)
C4 S1 C2 C1 178.1(2)
C4 S1 C2 C3 0.47(15)
C4 N1 C3 O3 177.18(19)
C5 N1 C3 O3 -11.1(3)
C4 N1 C3 C2 -4.2(2)
C5 N1 C3 C2 167.44(16)
C1 C2 C3 O3 2.6(3)
S1 C2 C3 O3 -179.55(19)
C1 C2 C3 N1 -175.93(19)
S1 C2 C3 N1 1.9(2)
C7 N2 C4 N1 3.8(3)
C7 N2 C4 S1 -174.05(14)
C3 N1 C4 N2 -173.4(2)
C5 N1 C4 N2 14.7(3)
C3 N1 C4 S1 4.6(2)
C5 N1 C4 S1 -167.20(14)
C2 S1 C4 N2 175.35(19)
C2 S1 C4 N1 -2.79(15)
C4 N1 C5 C6 -23.1(2)
C3 N1 C5 C6 165.58(17)
C4 N1 C5 C24 100.8(2)
C3 N1 C5 C24 -70.5(2)
N1 C5 C6 C7 16.6(3)
C24 C5 C6 C7 -105.2(2)
N1 C5 C6 C9 -165.65(17)
C24 C5 C6 C9 72.6(2)
C9 C6 C7 N2 -178.39(19)
C5 C6 C7 N2 -0.8(3)
C9 C6 C7 C8 3.0(4)
C5 C6 C7 C8 -179.4(2)
C4 N2 C7 C6 -10.7(3)
C4 N2 C7 C8 168.12(19)
C10 O1 C9 O2 1.9(4)
C10 O1 C9 C6 -177.28(19)
C7 C6 C9 O2 12.6(4)
C5 C6 C9 O2 -165.1(3)
C7 C6 C9 O1 -168.28(19)
C5 C6 C9 O1 14.0(3)
C9 O1 C10 C11 178.0(3)
C2 C1 C12 C17 -169.5(2)
C2 C1 C12 C13 9.1(4)
C17 C12 C13 C14 -1.0(4)
C1 C12 C13 C14 -179.7(2)
C12 C13 C14 C15 0.5(4)
C13 C14 C15 C16 0.2(4)
C13 C14 C15 C18 -177.7(2)
C14 C15 C16 C17 -0.4(3)
C18 C15 C16 C17 177.6(2)
C15 C16 C17 C12 -0.1(4)
C13 C12 C17 C16 0.8(3)
C1 C12 C17 C16 179.59(19)
C16 C15 C18 O5 2.5(3)
C14 C15 C18 O5 -179.6(2)
C16 C15 C18 O4 -177.68(19)
C14 C15 C18 O4 0.2(3)
C24 C19 C20 C21 0.9(4)
C19 C20 C21 C22 0.1(5)
C20 C21 C22 C23 -0.3(5)
C21 C22 C23 C24 -0.5(4)
C22 C23 C24 C19 1.5(4)
C22 C23 C24 C5 -177.9(2)
C20 C19 C24 C23 -1.6(4)
C20 C19 C24 C5 177.7(2)
N1 C5 C24 C23 111.4(2)
C6 C5 C24 C23 -127.4(2)
N1 C5 C24 C19 -67.9(2)
C6 C5 C24 C19 53.3(3)
